data_7205955
loop_
_publ_author_name
'Zhang, Peng-peng'
'Peng, Jun'
'Pang, Hai-jun'
'Sha, Jing-quan'
'Zhu, Min'
'Wang, Dan-dan'
'Liu, Ming-guan'

_publ_section_title
;
 The factors affecting on the assembly of Ag--H2biim system: size,
 charge or shape of polyanions?
;
_journal_issue 11
_journal_name_full CrystEngComm
_journal_page_first 3832
_journal_paper_doi 10.1039/c1ce05093a
_journal_volume 13
_journal_year 2011
_chemical_formula_sum 'C36 H41 Ag6 N24 O44 P W12'
_chemical_formula_weight 4398.11
_chemical_name_systematic
;
?
;
_space_group_IT_number 2
_symmetry_cell_setting triclinic
_symmetry_space_group_name_Hall '-P 1'
_symmetry_space_group_name_H-M 'P -1'
_atom_sites_solution_hydrogens geom
_atom_sites_solution_primary direct
_atom_sites_solution_secondary difmap
_audit_creation_method SHELXL-97
_cell_angle_alpha 75.286(4)
_cell_angle_beta 71.406(3)
_cell_angle_gamma 67.390(3)
_cell_formula_units_Z 1
_cell_length_a 11.5322(3)
_cell_length_b 12.9295(6)
_cell_length_c 14.7825(6)
_cell_measurement_reflns_used 25
_cell_measurement_temperature 293(2)
_cell_measurement_theta_max 15
_cell_measurement_theta_min 7.5
_cell_volume 1906.66(14)
_computing_cell_refinement 'Bruker FRAMBO'
_computing_data_collection 'Bruker FRAMBO'
_computing_data_reduction 'Bruker SHELXTL'
_computing_molecular_graphics 'Bruker SHELXTL'
_computing_publication_material 'Bruker SHELXTL'
_computing_structure_refinement 'SHELXL-97 (Sheldrick, 1997)'
_computing_structure_solution 'SHELXS-97 (Sheldrick, 1990)'
_diffrn_ambient_temperature 293(2)
_diffrn_measured_fraction_theta_full 0.991
_diffrn_measured_fraction_theta_max 0.991
_diffrn_measurement_device_type 'multiwire proportional'
_diffrn_measurement_method 'phi and omega scans'
_diffrn_radiation_monochromator graphite
_diffrn_radiation_source 'fine-focus sealed tube'
_diffrn_radiation_type MoK\a
_diffrn_radiation_wavelength 0.71069
_diffrn_reflns_av_R_equivalents 0.0293
_diffrn_reflns_av_sigmaI/netI 0.0559
_diffrn_reflns_limit_h_max 13
_diffrn_reflns_limit_h_min -12
_diffrn_reflns_limit_k_max 15
_diffrn_reflns_limit_k_min -15
_diffrn_reflns_limit_l_max 17
_diffrn_reflns_limit_l_min -16
_diffrn_reflns_number 12081
_diffrn_reflns_theta_full 25.00
_diffrn_reflns_theta_max 25.00
_diffrn_reflns_theta_min 2.98
_exptl_absorpt_coefficient_mu 19.642
_exptl_absorpt_correction_T_max 0.095
_exptl_absorpt_correction_T_min 0.080
_exptl_absorpt_correction_type multi-scan
_exptl_absorpt_process_details '(SADABS; Bruker, 2000)'
_exptl_crystal_colour orange
_exptl_crystal_density_diffrn 3.826
_exptl_crystal_density_method 'not measured'
_exptl_crystal_description block
_exptl_crystal_F_000 1957
_exptl_crystal_size_max 0.14
_exptl_crystal_size_mid 0.12
_exptl_crystal_size_min 0.12
_refine_diff_density_max 5.250
_refine_diff_density_min -6.039
_refine_diff_density_rms 0.465
_refine_ls_extinction_method none
_refine_ls_goodness_of_fit_ref 1.026
_refine_ls_hydrogen_treatment constr
_refine_ls_matrix_type full
_refine_ls_number_parameters 546
_refine_ls_number_reflns 6674
_refine_ls_number_restraints 175
_refine_ls_restrained_S_all 1.064
_refine_ls_R_factor_all 0.0895
_refine_ls_R_factor_gt 0.0699
_refine_ls_shift/su_max 0.009
_refine_ls_shift/su_mean 0.001
_refine_ls_structure_factor_coef Fsqd
_refine_ls_weighting_details 'calc w=1/[\s^2^(Fo^2^)+(0.0970P)^2^+131.8899P] where P=(Fo^2^+2Fc^2^)/3'
_refine_ls_weighting_scheme calc
_refine_ls_wR_factor_gt 0.1852
_refine_ls_wR_factor_ref 0.1940
_reflns_number_gt 5069
_reflns_number_total 6735
_reflns_threshold_expression >2sigma(I)
_cod_data_source_file c1ce05093a.txt
_cod_data_source_block 3
_cod_depositor_comments
;
The following automatic conversions were performed:
'_symmetry_cell_setting' value 'Triclinic' changed to 'triclinic'
according to '/home/saulius/struct/CIF-dictionaries/cif_core.dic'
dictionary named 'cif_core.dic' version 2.4.1 from 2010-06-29.

Automatic conversion script
Id: cif_fix_enum 1555 2011-01-17 13:19:09Z saulius 
;
_cod_original_cell_volume 1906.67(14)
_cod_original_sg_symbol_H-M 'P-1 '
_cod_database_code 7205955

loop_
_symmetry_equiv_pos_as_xyz
'x, y, z'
'-x, -y, -z'

loop_
_atom_site_label
_atom_site_type_symbol
_atom_site_fract_x
_atom_site_fract_y
_atom_site_fract_z
_atom_site_U_iso_or_equiv
_atom_site_adp_type
_atom_site_occupancy
_atom_site_symmetry_multiplicity
_atom_site_calc_flag
_atom_site_refinement_flags
_atom_site_disorder_assembly
_atom_site_disorder_group
W1 W 0.85044(9) 0.29854(8) -0.01672(7) 0.0266(3) Uani 1 1 d . . .
W2 W 1.26422(9) -0.12034(8) -0.18941(6) 0.0225(2) Uani 1 1 d . . .
W3 W 1.10862(11) 0.17653(10) -0.20911(7) 0.0330(3) Uani 1 1 d . . .
W4 W 0.82847(11) -0.16790(10) -0.01415(8) 0.0375(3) Uani 1 1 d . . .
W5 W 0.94168(12) 0.00591(10) -0.22404(8) 0.0398(3) Uani 1 1 d . . .
W6 W 0.68379(10) 0.13022(10) -0.03844(9) 0.0378(3) Uani 1 1 d . . .
Ag3 Ag 0.6036(2) -0.49894(18) -0.46383(15) 0.0367(5) Uani 1 1 d . . .
Ag2 Ag 0.8617(2) -0.4579(3) -0.56287(19) 0.0747(10) Uani 1 1 d . . .
P1 P 1.0000 0.0000 0.0000 0.0142(15) Uani 1 2 d S . .
N1 N 0.449(2) -0.546(2) -0.3322(14) 0.037(5) Uani 1 1 d . . .
N2 N 0.8948(18) -0.5410(16) -0.6800(14) 0.025(4) Uani 1 1 d . . .
N4 N 0.816(2) -0.804(2) -0.5939(17) 0.041(6) Uani 1 1 d U . .
H4A H 0.8415 -0.8383 -0.6430 0.049 Uiso 1 1 calc R . .
N5 N 0.921(3) -0.661(2) -0.7711(16) 0.045(6) Uani 1 1 d . . .
H5B H 0.9166 -0.7181 -0.7885 0.054 Uiso 1 1 calc R . .
N6 N 0.764(2) -0.6685(18) -0.5084(15) 0.032(5) Uani 1 1 d . . .
N7 N 0.573(2) -0.3204(17) -0.5359(14) 0.029(5) Uani 1 1 d . . .
N9 N 0.546(2) -0.1755(19) -0.6511(16) 0.036(5) Uani 1 1 d . . .
H9B H 0.5368 -0.1350 -0.7059 0.043 Uiso 1 1 calc R . .
N11 N 0.356(2) -0.649(2) -0.2127(15) 0.040(6) Uani 1 1 d . . .
H11B H 0.3267 -0.7023 -0.1804 0.048 Uiso 1 1 calc R . .
O1 O 1.015(2) 0.119(2) -0.0404(18) 0.010(4) Uani 0.50 1 d PU . .
O2 O 1.1167(19) -0.0940(17) -0.2380(15) 0.043(5) Uani 1 1 d U . .
O3 O 0.696(3) -0.024(2) -0.0103(18) 0.072(7) Uani 1 1 d U . .
O4 O 1.1968(18) 0.184(2) -0.1209(14) 0.049(5) Uani 1 1 d U . .
O5 O 0.781(3) 0.105(2) -0.1640(19) 0.075(7) Uani 1 1 d U . .
O6 O 0.898(2) -0.001(2) -0.0519(18) 0.010(4) Uiso 0.50 1 d PU . .
O7 O 1.005(2) 0.1282(16) -0.2531(17) 0.054(6) Uani 1 1 d . . .
O8 O 1.238(2) 0.0364(17) -0.2267(15) 0.047(5) Uani 1 1 d U . .
O9 O 0.893(2) -0.114(2) -0.1459(17) 0.071(7) Uani 1 1 d U . .
O10 O 0.733(2) 0.2561(18) -0.0524(13) 0.048(6) Uani 1 1 d . . .
O11 O 1.3539(19) -0.1279(16) -0.1008(13) 0.039(5) Uani 1 1 d . . .
O12 O 1.1546(19) 0.2660(16) -0.3070(14) 0.043(5) Uani 1 1 d . . .
O13 O 0.9217(19) 0.0047(16) -0.3293(14) 0.039(5) Uani 1 1 d . . .
O14 O 0.7529(16) -0.2531(15) -0.0212(12) 0.030(4) Uani 1 1 d . . .
O15 O 0.5333(18) 0.190(2) -0.0550(13) 0.047(5) Uani 1 1 d . . .
O16 O 0.998(2) -0.272(2) -0.0218(16) 0.056(6) Uani 1 1 d U . .
O17 O 1.387(2) -0.178(2) -0.2785(16) 0.065(7) Uani 1 1 d . . .
O18 O 0.7737(18) 0.2523(17) 0.1127(13) 0.040(5) Uani 1 1 d U . .
O19 O 0.9588(18) 0.279(2) -0.1435(14) 0.048(5) Uani 1 1 d U . .
O20 O 0.785(2) 0.4395(17) -0.0285(14) 0.048(5) Uani 1 1 d U . .
O21 O 0.938(2) -0.009(2) 0.1038(18) 0.009(4) Uani 0.50 1 d PU . .
O22 O 0.878(2) 0.090(2) 0.0284(17) 0.008(4) Uiso 0.50 1 d PU . .
C1 C 0.961(2) -0.510(2) -0.7744(18) 0.030(6) Uani 1 1 d . . .
H1A H 0.9907 -0.4488 -0.7952 0.035 Uiso 1 1 calc R . .
C2 C 0.416(2) -0.638(2) -0.3076(16) 0.022(5) Uani 1 1 d . . .
C5 C 0.769(3) -0.845(3) -0.500(2) 0.047(7) Uani 1 1 d U . .
H5A H 0.7604 -0.9158 -0.4762 0.056 Uiso 1 1 calc R . .
C7 C 0.554(3) -0.222(3) -0.504(2) 0.041(7) Uani 1 1 d . . .
H7A H 0.5507 -0.2165 -0.4412 0.050 Uiso 1 1 calc R . .
C8 C 0.975(3) -0.584(2) -0.8302(18) 0.041(7) Uani 1 1 d . . .
H8A H 1.0138 -0.5820 -0.8960 0.049 Uiso 1 1 calc R . .
C9 C 0.351(3) -0.559(3) -0.176(2) 0.051(8) Uani 1 1 d . . .
H9A H 0.3135 -0.5433 -0.1133 0.062 Uiso 1 1 calc R . .
C10 C 0.542(3) -0.140(2) -0.572(2) 0.044(7) Uani 1 1 d . . .
H10A H 0.5322 -0.0661 -0.5685 0.053 Uiso 1 1 calc R . .
C11 C 0.739(3) -0.763(2) -0.450(2) 0.038(7) Uani 1 1 d . . .
H11A H 0.7042 -0.7680 -0.3837 0.046 Uiso 1 1 calc R . .
C12 C 0.816(2) -0.698(2) -0.595(2) 0.034(6) Uani 1 1 d . . .
C13 C 0.411(3) -0.500(3) -0.251(2) 0.043(7) Uani 1 1 d . . .
H13A H 0.4251 -0.4347 -0.2473 0.052 Uiso 1 1 calc R . .
C15 C 0.874(2) -0.634(2) -0.6801(18) 0.025(5) Uani 1 1 d . . .
C16 C 0.569(2) -0.2870(19) -0.6270(17) 0.024(5) Uani 1 1 d . . .
Ag1 Ag 1.0374(4) -0.3648(3) -0.5621(3) 0.0914(11) Uani 1 1 d . . .
OW2 O 1.510(2) -0.9639(19) -0.1821(16) 0.055(6) Uani 1 1 d . . .
OW1 O 0.629(2) -0.262(3) -0.1462(18) 0.089(11) Uani 1 1 d . . .
N3 N 1.191(2) -0.443(2) -0.6596(17) 0.056(7) Uani 1 1 d GDU . .
C3 C 1.222(3) -0.5663(19) -0.6721(16) 0.067(10) Uani 1 1 d GDU . .
N12 N 1.303(3) -0.573(2) -0.7614(16) 0.080(11) Uani 1 1 d GD . .
H12A H 1.3387 -0.6323 -0.7896 0.096 Uiso 1 1 calc R . .
C18 C 1.317(3) -0.471(2) -0.7986(17) 0.116(14) Uani 1 1 d GDU . .
H18A H 1.3675 -0.4517 -0.8592 0.140 Uiso 1 1 calc R . .
C17 C 1.246(3) -0.4004(18) -0.732(2) 0.119(14) Uiso 1 1 d GDU . .
H17A H 1.2403 -0.3248 -0.7430 0.142 Uiso 1 1 calc R . .
N10 N 0.880(3) -0.273(3) -0.468(2) 0.080(10) Uani 1 1 d DU . .
C14 C 0.876(5) -0.170(3) -0.456(3) 0.113(11) Uiso 1 1 d DU . .
H14A H 0.9294 -0.1307 -0.4982 0.136 Uiso 1 1 calc R . .
C6 C 0.783(4) -0.130(2) -0.375(3) 0.126(11) Uani 1 1 d DU . .
H6A H 0.7415 -0.0587 -0.3553 0.151 Uiso 1 1 calc R . .
N8 N 0.776(3) -0.237(3) -0.3347(19) 0.088(13) Uani 1 1 d DU . .
H8B H 0.7449 -0.2487 -0.2732 0.105 Uiso 1 1 calc R . .
C4 C 0.813(3) -0.327(3) -0.383(2) 0.058(9) Uani 1 1 d DU . .

loop_
_atom_site_aniso_label
_atom_site_aniso_U_11
_atom_site_aniso_U_22
_atom_site_aniso_U_33
_atom_site_aniso_U_23
_atom_site_aniso_U_13
_atom_site_aniso_U_12
W1 0.0252(5) 0.0223(5) 0.0336(6) -0.0128(4) -0.0070(4) -0.0041(4)
W2 0.0204(5) 0.0265(5) 0.0191(5) -0.0102(4) -0.0001(4) -0.0058(4)
W3 0.0405(6) 0.0431(7) 0.0217(5) -0.0034(5) -0.0013(4) -0.0265(5)
W4 0.0378(6) 0.0412(7) 0.0429(6) -0.0249(5) 0.0121(5) -0.0291(5)
W5 0.0604(8) 0.0351(7) 0.0250(6) -0.0088(5) -0.0077(5) -0.0165(6)
W6 0.0265(6) 0.0332(6) 0.0460(7) -0.0074(5) -0.0015(5) -0.0069(5)
Ag3 0.0463(12) 0.0344(12) 0.0345(11) 0.0010(9) -0.0128(9) -0.0203(10)
Ag2 0.0375(13) 0.154(3) 0.0518(15) -0.0714(18) 0.0018(11) -0.0271(16)
P1 0.017(4) 0.013(4) 0.017(4) -0.004(3) -0.001(3) -0.011(3)
N1 0.048(13) 0.045(14) 0.020(11) -0.001(10) -0.001(9) -0.026(12)
N2 0.025(10) 0.012(10) 0.035(11) 0.001(8) -0.009(9) -0.007(8)
N4 0.056(10) 0.035(9) 0.038(9) -0.014(7) -0.008(7) -0.018(8)
N5 0.066(17) 0.038(14) 0.035(13) -0.027(11) -0.006(12) -0.013(13)
N6 0.029(11) 0.031(12) 0.029(11) -0.001(10) -0.001(9) -0.009(10)
N7 0.038(12) 0.022(11) 0.023(11) -0.006(9) -0.001(9) -0.010(9)
N9 0.033(12) 0.037(13) 0.032(12) -0.004(10) -0.001(9) -0.010(10)
N11 0.037(13) 0.052(16) 0.021(11) 0.005(11) 0.002(9) -0.020(12)
O1 0.011(5) 0.009(6) 0.011(6) -0.003(5) 0.000(5) -0.004(5)
O2 0.049(8) 0.038(8) 0.056(9) -0.003(7) -0.032(7) -0.017(7)
O3 0.086(11) 0.047(10) 0.068(10) -0.014(8) 0.011(8) -0.025(8)
O4 0.035(8) 0.075(10) 0.046(8) -0.032(7) -0.014(7) -0.009(7)
O5 0.082(11) 0.051(10) 0.069(10) -0.010(8) 0.013(8) -0.023(8)
O7 0.079(15) 0.020(10) 0.085(16) 0.000(10) -0.054(13) -0.018(10)
O8 0.056(9) 0.039(9) 0.061(9) -0.006(7) -0.028(7) -0.022(7)
O9 0.076(10) 0.048(9) 0.057(10) -0.002(8) 0.019(8) -0.019(8)
O10 0.070(14) 0.060(14) 0.032(10) 0.025(10) -0.026(10) -0.052(12)
O11 0.057(12) 0.042(11) 0.034(10) 0.012(9) -0.023(9) -0.036(10)
O12 0.049(11) 0.027(10) 0.039(11) -0.015(8) 0.017(9) -0.013(9)
O13 0.048(11) 0.033(11) 0.051(12) -0.021(9) -0.026(9) -0.007(9)
O14 0.028(9) 0.042(11) 0.035(9) -0.016(8) 0.001(7) -0.027(8)
O15 0.033(10) 0.082(16) 0.029(10) -0.003(10) -0.006(8) -0.027(11)
O16 0.042(8) 0.084(11) 0.054(9) -0.025(8) -0.019(7) -0.016(8)
O17 0.059(14) 0.089(18) 0.063(14) -0.057(14) 0.036(11) -0.054(14)
O18 0.041(8) 0.051(9) 0.042(8) 0.007(7) -0.017(6) -0.033(7)
O19 0.034(8) 0.072(10) 0.046(8) -0.033(7) -0.011(7) -0.010(7)
O20 0.068(9) 0.035(8) 0.043(8) -0.017(7) -0.014(7) -0.013(7)
O21 0.007(5) 0.008(6) 0.010(6) -0.002(5) 0.001(5) -0.002(5)
C1 0.037(14) 0.011(11) 0.037(14) -0.003(10) -0.006(11) -0.006(10)
C2 0.020(11) 0.029(13) 0.023(12) -0.003(10) -0.005(9) -0.014(10)
C5 0.049(11) 0.033(10) 0.052(11) -0.002(8) 0.000(8) -0.022(8)
C7 0.047(17) 0.047(18) 0.033(15) -0.007(14) -0.011(12) -0.016(14)
C8 0.064(19) 0.040(17) 0.014(12) -0.010(12) 0.004(12) -0.021(15)
C9 0.06(2) 0.07(2) 0.040(17) -0.034(16) -0.005(14) -0.025(18)
C10 0.07(2) 0.020(14) 0.052(18) 0.001(13) -0.017(15) -0.021(14)
C11 0.030(14) 0.029(15) 0.047(16) 0.002(13) -0.006(12) -0.007(12)
C12 0.031(13) 0.031(15) 0.041(16) -0.021(12) -0.009(11) -0.001(11)
C13 0.037(15) 0.045(18) 0.053(18) -0.035(15) 0.007(13) -0.017(14)
C15 0.023(12) 0.021(13) 0.035(14) -0.010(11) -0.015(10) 0.000(10)
C16 0.031(13) 0.017(12) 0.032(13) -0.006(10) -0.004(10) -0.016(10)
Ag1 0.089(2) 0.084(3) 0.091(2) -0.009(2) -0.0106(19) -0.029(2)
OW2 0.065(14) 0.050(14) 0.062(14) 0.003(11) -0.032(12) -0.024(12)
OW1 0.042(13) 0.15(3) 0.066(16) -0.072(17) -0.040(12) 0.031(15)
N3 0.053(10) 0.068(11) 0.051(10) -0.014(8) -0.017(8) -0.017(8)
C3 0.065(13) 0.072(14) 0.070(13) -0.022(9) -0.031(9) -0.009(9)
N12 0.15(3) 0.07(2) 0.047(17) 0.015(16) -0.06(2) -0.06(2)
C18 0.120(15) 0.118(15) 0.117(15) -0.021(8) -0.034(8) -0.040(8)
N10 0.070(12) 0.083(13) 0.079(13) -0.017(9) -0.018(9) -0.012(9)
C6 0.094(12) 0.091(12) 0.094(12) 0.035(7) 0.021(7) 0.008(8)
N8 0.16(4) 0.11(3) 0.057(19) 0.014(18) -0.05(2) -0.11(3)
C4 0.047(11) 0.069(13) 0.052(12) -0.009(9) -0.014(9) -0.012(9)

loop_
_atom_type_symbol
_atom_type_description
_atom_type_scat_dispersion_real
_atom_type_scat_dispersion_imag
_atom_type_scat_source
C C 0.0033 0.0016 'International Tables Vol C Tables 4.2.6.8 and 6.1.1.4'
H H 0.0000 0.0000 'International Tables Vol C Tables 4.2.6.8 and 6.1.1.4'
N N 0.0061 0.0033 'International Tables Vol C Tables 4.2.6.8 and 6.1.1.4'
O O 0.0106 0.0060 'International Tables Vol C Tables 4.2.6.8 and 6.1.1.4'
P P 0.1023 0.0942 'International Tables Vol C Tables 4.2.6.8 and 6.1.1.4'
Ag Ag -0.8971 1.1015 'International Tables Vol C Tables 4.2.6.8 and 6.1.1.4'
W W -0.8490 6.8722 'International Tables Vol C Tables 4.2.6.8 and 6.1.1.4'

loop_
_geom_angle_atom_site_label_1
_geom_angle_atom_site_label_2
_geom_angle_atom_site_label_3
_geom_angle
_geom_angle_site_symmetry_1
_geom_angle_site_symmetry_3
_geom_angle_publ_flag
O20 W1 O18 102.9(10) . . ?
O20 W1 O10 102.8(10) . . ?
O18 W1 O10 87.6(7) . . ?
O20 W1 O16 102.2(10) . 2_755 ?
O18 W1 O16 88.2(9) . 2_755 ?
O10 W1 O16 154.9(10) . 2_755 ?
O20 W1 O19 100.8(10) . . ?
O18 W1 O19 156.2(10) . . ?
O10 W1 O19 86.9(8) . . ?
O16 W1 O19 87.1(9) 2_755 . ?
O20 W1 O1 157.1(10) . . ?
O18 W1 O1 95.4(9) . . ?
O10 W1 O1 91.3(9) . . ?
O16 W1 O1 64.5(10) 2_755 . ?
O19 W1 O1 61.7(9) . . ?
O20 W1 O22 162.4(9) . . ?
O18 W1 O22 64.5(8) . . ?
O10 W1 O22 65.8(8) . . ?
O16 W1 O22 90.2(9) 2_755 . ?
O19 W1 O22 92.2(9) . . ?
O1 W1 O22 40.4(8) . . ?
O17 W2 O11 100.9(11) . . ?
O17 W2 O8 103.1(11) . . ?
O11 W2 O8 90.6(8) . . ?
O17 W2 O18 100.8(10) . 2_755 ?
O11 W2 O18 87.9(7) . 2_755 ?
O8 W2 O18 156.0(9) . 2_755 ?
O17 W2 O2 101.3(11) . . ?
O11 W2 O2 157.6(9) . . ?
O8 W2 O2 87.1(8) . . ?
O18 W2 O2 85.3(8) 2_755 . ?
O17 W2 O22 161.6(11) . 2_755 ?
O11 W2 O22 67.3(8) . 2_755 ?
O8 W2 O22 91.5(9) . 2_755 ?
O18 W2 O22 65.8(9) 2_755 2_755 ?
O2 W2 O22 90.4(8) . 2_755 ?
O17 W2 O21 161.1(12) . 2_755 ?
O11 W2 O21 92.4(9) . 2_755 ?
O8 W2 O21 63.2(9) . 2_755 ?
O18 W2 O21 92.9(9) 2_755 2_755 ?
O2 W2 O21 66.7(9) . 2_755 ?
O22 W2 O21 37.2(8) 2_755 2_755 ?
O12 W3 O8 104.3(9) . . ?
O12 W3 O19 99.5(9) . . ?
O8 W3 O19 156.1(9) . . ?
O12 W3 O7 100.8(10) . . ?
O8 W3 O7 88.0(9) . . ?
O19 W3 O7 89.5(9) . . ?
O12 W3 O4 101.7(10) . . ?
O8 W3 O4 85.7(9) . . ?
O19 W3 O4 87.6(8) . . ?
O7 W3 O4 157.5(10) . . ?
O12 W3 O1 156.1(9) . . ?
O8 W3 O1 95.3(9) . . ?
O19 W3 O1 61.1(9) . . ?
O7 W3 O1 93.3(10) . . ?
O4 W3 O1 65.9(9) . . ?
O12 W3 O21 162.5(9) . 2_755 ?
O8 W3 O21 63.3(9) . 2_755 ?
O19 W3 O21 93.8(9) . 2_755 ?
O7 W3 O21 67.9(9) . 2_755 ?
O4 W3 O21 90.0(9) . 2_755 ?
O1 W3 O21 41.2(9) . 2_755 ?
O14 W4 O16 99.9(9) . . ?
O14 W4 O4 101.2(9) . 2_755 ?
O16 W4 O4 89.0(9) . 2_755 ?
O14 W4 O9 102.8(10) . . ?
O16 W4 O9 85.6(10) . . ?
O4 W4 O9 155.9(11) 2_755 . ?
O14 W4 O3 103.1(10) . . ?
O16 W4 O3 156.8(11) . . ?
O4 W4 O3 89.4(10) 2_755 . ?
O9 W4 O3 86.5(11) . . ?
O14 W4 O6 158.5(8) . . ?
O16 W4 O6 94.0(9) . . ?
O4 W4 O6 95.3(9) 2_755 . ?
O9 W4 O6 61.8(10) . . ?
O3 W4 O6 63.2(10) . . ?
O14 W4 O1 155.0(9) . 2_755 ?
O16 W4 O1 61.5(9) . 2_755 ?
O4 W4 O1 64.2(8) 2_755 2_755 ?
O9 W4 O1 92.8(10) . 2_755 ?
O3 W4 O1 97.2(10) . 2_755 ?
O6 W4 O1 46.3(8) . 2_755 ?
O13 W5 O9 103.2(11) . . ?
O13 W5 O7 101.5(9) . . ?
O9 W5 O7 155.3(11) . . ?
O13 W5 O5 103.5(11) . . ?
O9 W5 O5 88.4(10) . . ?
O7 W5 O5 86.8(11) . . ?
O13 W5 O2 99.1(9) . . ?
O9 W5 O2 87.0(10) . . ?
O7 W5 O2 88.2(9) . . ?
O5 W5 O2 157.4(11) . . ?
O13 W5 O6 160.0(9) . . ?
O9 W5 O6 63.3(10) . . ?
O7 W5 O6 93.0(9) . . ?
O5 W5 O6 63.3(11) . . ?
O2 W5 O6 95.0(9) . . ?
O15 W6 O10 102.4(10) . . ?
O15 W6 O5 100.8(11) . . ?
O10 W6 O5 90.7(10) . . ?
O15 W6 O3 99.8(12) . . ?
O10 W6 O3 157.6(11) . . ?
O5 W6 O3 87.9(11) . . ?
O15 W6 O11 100.2(9) . 2_755 ?
O10 W6 O11 86.0(8) . 2_755 ?
O5 W6 O11 159.0(11) . 2_755 ?
O3 W6 O11 87.3(10) . 2_755 ?
O15 W6 O6 158.0(10) . . ?
O10 W6 O6 94.2(9) . . ?
O5 W6 O6 64.4(11) . . ?
O3 W6 O6 65.1(10) . . ?
O11 W6 O6 95.1(8) 2_755 . ?
N7 Ag3 N1 121.0(8) . . ?
N7 Ag3 N6 131.0(7) . . ?
N1 Ag3 N6 107.4(8) . . ?
N7 Ag3 Ag3 88.9(5) . 2_644 ?
N1 Ag3 Ag3 72.3(5) . 2_644 ?
N6 Ag3 Ag3 99.9(5) . 2_644 ?
N7 Ag3 Ag2 68.9(5) . . ?
N1 Ag3 Ag2 154.4(5) . . ?
N6 Ag3 Ag2 70.4(5) . . ?
Ag3 Ag3 Ag2 133.21(12) 2_644 . ?
N2 Ag2 O12 86.7(6) . 2_754 ?
N2 Ag2 Ag1 119.5(5) . . ?
O12 Ag2 Ag1 69.3(5) 2_754 . ?
N2 Ag2 Ag1 100.3(5) . 2_744 ?
O12 Ag2 Ag1 157.8(5) 2_754 2_744 ?
Ag1 Ag2 Ag1 89.02(13) . 2_744 ?
N2 Ag2 Ag3 92.6(5) . . ?
O12 Ag2 Ag3 114.7(4) 2_754 . ?
Ag1 Ag2 Ag3 147.92(13) . . ?
Ag1 Ag2 Ag3 86.28(13) 2_744 . ?
O22 P1 O22 180(4) . 2_755 ?
O22 P1 O21 64.7(13) . . ?
O22 P1 O21 115.3(13) 2_755 . ?
O22 P1 O21 115.3(13) . 2_755 ?
O22 P1 O21 64.7(13) 2_755 2_755 ?
O21 P1 O21 180(3) . 2_755 ?
O22 P1 O1 68.6(13) . . ?
O22 P1 O1 111.4(13) 2_755 . ?
O21 P1 O1 110.8(14) . . ?
O21 P1 O1 69.2(14) 2_755 . ?
O22 P1 O1 111.4(13) . 2_755 ?
O22 P1 O1 68.6(13) 2_755 2_755 ?
O21 P1 O1 69.2(14) . 2_755 ?
O21 P1 O1 110.8(14) 2_755 2_755 ?
O1 P1 O1 180.0(18) . 2_755 ?
O22 P1 O6 108.9(13) . 2_755 ?
O22 P1 O6 71.1(13) 2_755 2_755 ?
O21 P1 O6 73.7(13) . 2_755 ?
O21 P1 O6 106.3(13) 2_755 2_755 ?
O1 P1 O6 76.7(13) . 2_755 ?
O1 P1 O6 103.3(13) 2_755 2_755 ?
O22 P1 O6 71.1(13) . . ?
O22 P1 O6 108.9(13) 2_755 . ?
O21 P1 O6 106.3(13) . . ?
O21 P1 O6 73.7(13) 2_755 . ?
O1 P1 O6 103.3(13) . . ?
O1 P1 O6 76.7(13) 2_755 . ?
O6 P1 O6 180(2) 2_755 . ?
C2 N1 C13 107(2) . . ?
C2 N1 Ag3 129.2(18) . . ?
C13 N1 Ag3 120.7(18) . . ?
C15 N2 C1 106(2) . . ?
C15 N2 Ag2 129.9(16) . . ?
C1 N2 Ag2 123.5(15) . . ?
C12 N4 C5 107(2) . . ?
C15 N5 C8 109(2) . . ?
C12 N6 C11 105(2) . . ?
C12 N6 Ag3 128.3(17) . . ?
C11 N6 Ag3 112.7(16) . . ?
C16 N7 C7 104(2) . . ?
C16 N7 Ag3 123.3(16) . . ?
C7 N7 Ag3 132.8(17) . . ?
C16 N9 C10 106(2) . . ?
C2 N11 C9 109(2) . . ?
P1 O1 O22 52.9(12) . . ?
P1 O1 O21 52.9(12) . 2_755 ?
O22 O1 O21 92.5(17) . 2_755 ?
P1 O1 W1 127.0(14) . . ?
O22 O1 W1 74.1(13) . . ?
O21 O1 W1 141.1(16) 2_755 . ?
P1 O1 W3 123.2(14) . . ?
O22 O1 W3 138.5(16) . . ?
O21 O1 W3 70.3(12) 2_755 . ?
W1 O1 W3 95.6(9) . . ?
P1 O1 W4 117.6(13) . 2_755 ?
O22 O1 W4 127.9(15) . 2_755 ?
O21 O1 W4 122.9(15) 2_755 2_755 ?
W1 O1 W4 92.7(9) . 2_755 ?
W3 O1 W4 92.0(8) . 2_755 ?
W5 O2 W2 138.1(11) . . ?
W6 O3 W4 137.6(15) . . ?
W4 O4 W3 137.5(11) 2_755 . ?
W6 O5 W5 137.7(16) . . ?
P1 O6 O22 50.7(11) . . ?
P1 O6 W6 124.8(14) . . ?
O22 O6 W6 74.2(12) . . ?
P1 O6 W5 123.6(13) . . ?
O22 O6 W5 137.4(15) . . ?
W6 O6 W5 94.1(9) . . ?
P1 O6 W4 119.3(13) . . ?
O22 O6 W4 128.0(14) . . ?
W6 O6 W4 93.9(8) . . ?
W5 O6 W4 93.0(9) . . ?
W3 O7 W5 138.7(11) . . ?
W3 O8 W2 140.5(12) . . ?
W5 O9 W4 141.4(16) . . ?
W6 O10 W1 140.3(11) . . ?
W2 O11 W6 137.1(10) . 2_755 ?
W3 O12 Ag2 158.8(10) . 2_754 ?
W4 O16 W1 140.6(13) . 2_755 ?
W1 O18 W2 137.8(12) . 2_755 ?
W3 O19 W1 141.0(13) . . ?
P1 O21 O22 57.3(13) . . ?
P1 O21 O1 57.9(12) . 2_755 ?
O22 O21 O1 98.6(19) . 2_755 ?
P1 O21 W2 128.5(14) . 2_755 ?
O22 O21 W2 71.2(13) . 2_755 ?
O1 O21 W2 138.4(15) 2_755 2_755 ?
P1 O21 W3 126.4(15) . 2_755 ?
O22 O21 W3 138.1(16) . 2_755 ?
O1 O21 W3 68.5(12) 2_755 2_755 ?
W2 O21 W3 92.1(8) 2_755 2_755 ?
P1 O22 O21 58.0(13) . . ?
P1 O22 O1 58.5(13) . . ?
O21 O22 O1 99.4(18) . . ?
P1 O22 O6 58.2(12) . . ?
O21 O22 O6 94.2(18) . . ?
O1 O22 O6 90.6(17) . . ?
P1 O22 W2 129.6(14) . 2_755 ?
O21 O22 W2 71.6(13) . 2_755 ?
O1 O22 W2 136.1(16) . 2_755 ?
O6 O22 W2 132.0(14) . 2_755 ?
P1 O22 W1 124.0(13) . . ?
O21 O22 W1 135.7(17) . . ?
O1 O22 W1 65.4(12) . . ?
O6 O22 W1 125.6(14) . . ?
W2 O22 W1 90.8(9) 2_755 . ?
C8 C1 N2 109(2) . . ?
N1 C2 N11 109(2) . . ?
N1 C2 C16 126(2) . 2_644 ?
N11 C2 C16 125(2) . 2_644 ?
C11 C5 N4 106(3) . . ?
C10 C7 N7 110(3) . . ?
C1 C8 N5 106(2) . . ?
C13 C9 N11 105(2) . . ?
C7 C10 N9 110(3) . . ?
C5 C11 N6 112(3) . . ?
N6 C12 N4 111(2) . . ?
N6 C12 C15 127(2) . . ?
N4 C12 C15 122(2) . . ?
C9 C13 N1 111(3) . . ?
N2 C15 N5 109(2) . . ?
N2 C15 C12 124(2) . . ?
N5 C15 C12 127(2) . . ?
N7 C16 N9 111(2) . . ?
N7 C16 C2 124(2) . 2_644 ?
N9 C16 C2 125(2) . 2_644 ?
N3 Ag1 N10 175.6(12) . . ?
N3 Ag1 Ag2 100.8(7) . . ?
N10 Ag1 Ag2 81.7(9) . . ?
N3 Ag1 Ag2 83.9(7) . 2_744 ?
N10 Ag1 Ag2 99.7(9) . 2_744 ?
Ag2 Ag1 Ag2 90.98(13) . 2_744 ?
C17 N3 C3 106.2 . . ?
C17 N3 Ag1 127.4(16) . . ?
C3 N3 Ag1 122.6(16) . . ?
N12 C3 C4 117(2) . 2_744 ?
N12 C3 N3 103.1 . . ?
C4 C3 N3 140(2) 2_744 . ?
C18 N12 C3 108.0 . . ?
N12 C18 C17 108.0 . . ?
N3 C17 C18 114.6 . . ?
C14 N10 C4 112(3) . . ?
C14 N10 Ag1 119(2) . . ?
C4 N10 Ag1 121(2) . . ?
N10 C14 C6 113(3) . . ?
C14 C6 N8 91.6(17) . . ?
C4 N8 C6 127(2) . . ?
N8 C4 N10 92(3) . . ?
N8 C4 C3 119(3) . 2_744 ?
N10 C4 C3 149(4) . 2_744 ?

loop_
_geom_bond_atom_site_label_1
_geom_bond_atom_site_label_2
_geom_bond_distance
_geom_bond_site_symmetry_2
_geom_bond_publ_flag
W1 O20 1.67(2) . ?
W1 O18 1.883(18) . ?
W1 O10 1.892(18) . ?
W1 O16 1.895(19) 2_755 ?
W1 O19 1.909(19) . ?
W1 O1 2.39(3) . ?
W1 O22 2.52(3) . ?
W2 O17 1.670(19) . ?
W2 O11 1.875(16) . ?
W2 O8 1.89(2) . ?
W2 O18 1.914(17) 2_755 ?
W2 O2 1.932(17) . ?
W2 O22 2.45(2) 2_755 ?
W2 O21 2.46(3) 2_755 ?
W3 O12 1.687(18) . ?
W3 O8 1.87(2) . ?
W3 O19 1.87(2) . ?
W3 O7 1.879(18) . ?
W3 O4 1.933(18) . ?
W3 O1 2.43(2) . ?
W3 O21 2.46(2) 2_755 ?
W4 O14 1.685(15) . ?
W4 O16 1.88(2) . ?
W4 O4 1.891(19) 2_755 ?
W4 O9 1.90(2) . ?
W4 O3 1.90(3) . ?
W4 O6 2.46(3) . ?
W4 O1 2.53(3) 2_755 ?
W5 O13 1.649(17) . ?
W5 O9 1.85(2) . ?
W5 O7 1.884(19) . ?
W5 O5 1.89(3) . ?
W5 O2 1.91(2) . ?
W5 O6 2.42(3) . ?
W6 O15 1.678(18) . ?
W6 O10 1.866(18) . ?
W6 O5 1.87(3) . ?
W6 O3 1.89(2) . ?
W6 O11 1.958(18) 2_755 ?
W6 O6 2.38(3) . ?
Ag3 N7 2.23(2) . ?
Ag3 N1 2.32(2) . ?
Ag3 N6 2.34(2) . ?
Ag3 Ag3 2.923(4) 2_644 ?
Ag3 Ag2 3.054(3) . ?
Ag2 N2 2.12(2) . ?
Ag2 O12 2.709(19) 2_754 ?
Ag2 Ag1 2.730(5) . ?
Ag2 Ag1 2.682(5) 2_744 ?
P1 O22 1.46(3) . ?
P1 O22 1.46(3) 2_755 ?
P1 O21 1.47(3) . ?
P1 O21 1.47(3) 2_755 ?
P1 O1 1.56(3) . ?
P1 O1 1.56(3) 2_755 ?
P1 O6 1.60(2) 2_755 ?
P1 O6 1.60(2) . ?
N1 C2 1.32(3) . ?
N1 C13 1.35(3) . ?
N2 C15 1.32(3) . ?
N2 C1 1.40(3) . ?
N4 C12 1.36(3) . ?
N4 C5 1.37(4) . ?
N5 C15 1.36(3) . ?
N5 C8 1.36(4) . ?
N6 C12 1.32(3) . ?
N6 C11 1.37(3) . ?
N7 C16 1.32(3) . ?
N7 C7 1.39(4) . ?
N9 C16 1.34(3) . ?
N9 C10 1.34(4) . ?
N11 C2 1.35(3) . ?
N11 C9 1.37(4) . ?
O1 O22 1.70(3) . ?
O1 O21 1.72(4) 2_755 ?
O1 W4 2.53(3) 2_755 ?
O4 W4 1.891(19) 2_755 ?
O6 O22 1.78(4) . ?
O11 W6 1.958(18) 2_755 ?
O12 Ag2 2.709(19) 2_754 ?
O16 W1 1.895(19) 2_755 ?
O18 W2 1.914(17) 2_755 ?
O21 O22 1.57(3) . ?
O21 O1 1.72(4) 2_755 ?
O21 W2 2.46(3) 2_755 ?
O21 W3 2.46(2) 2_755 ?
O22 W2 2.45(2) 2_755 ?
C1 C8 1.34(4) . ?
C2 C16 1.46(3) 2_644 ?
C5 C11 1.32(4) . ?
C7 C10 1.26(4) . ?
C9 C13 1.33(4) . ?
C12 C15 1.44(4) . ?
C16 C2 1.46(3) 2_644 ?
Ag1 N3 1.99(2) . ?
Ag1 N10 2.06(3) . ?
Ag1 Ag2 2.682(5) 2_744 ?
N3 C17 1.178(8) . ?
N3 C3 1.543(10) . ?
C3 N12 1.352(9) . ?
C3 C4 1.54(4) 2_744 ?
N12 C18 1.352(9) . ?
C18 C17 1.352(9) . ?
N10 C14 1.36(2) . ?
N10 C4 1.42(2) . ?
C14 C6 1.39(2) . ?
C6 N8 1.39(2) . ?
N8 C4 1.37(2) . ?
C4 C3 1.54(11) 2_744 ?
